data_1535714
loop_
_publ_author_name
'Mumme, W.G.'

_publ_section_title
;
 The crystal structure of nordstroemite Cu Pb3 Bi7 (S, Se)14, from Falun,
 Sweden: A member of the junoite homologous series
;
_journal_name_full 'Canadian Mineralogist'
_journal_page_first 343
_journal_page_last 352
_journal_volume 18
_journal_year 1980
_chemical_formula_sum 'Bi7 Cu Pb3 S10 Se4'
_chemical_name_systematic 'Cu Pb3 Bi7 Se4 S10'
_space_group_IT_number 11
_symmetry_space_group_name_Hall '-P 2yb'
_symmetry_space_group_name_H-M 'P 1 21/m 1'
_cell_angle_alpha 90
_cell_angle_beta 94.3
_cell_angle_gamma 90
_cell_formula_units_Z 2
_cell_length_a 17.97
_cell_length_b 4.11
_cell_length_c 17.62
_cell_volume 1297.692
_citation_journal_id_ASTM CAMIA6
_cod_data_source_file Mumme_CAMIA6_1980_1725.cif
_cod_data_source_block Bi7Cu1Pb3S10Se4
_cod_original_formula_sum 'Bi7 Cu1 Pb3 S10 Se4'
_cod_database_code 1535714

loop_
_symmetry_equiv_pos_as_xyz
x,y,z
-x,y+1/2,-z
-x,-y,-z
x,-y-1/2,z

loop_
_atom_site_label
_atom_site_type_symbol
_atom_site_fract_x
_atom_site_fract_y
_atom_site_fract_z
_atom_site_occupancy
_atom_site_U_iso_or_equiv
Bi6 Bi+3 0.1519 0.25 0.6121 1 0.0
Cu1 Cu+1 0.4786 0.75 0.9305 1 0.0
Se1 Se-2 0.1106 0.25 0.2187 0.8 0.0
Bi3 Bi+3 0.4521 0.75 0.2364 1 0.0
Bi4 Bi+3 0.0496 0.25 0.3947 1 0.0
S14 S-2 0.3526 0.75 0.9157 1 0.0
Pb4 Pb+2 0.4377 0.75 0.5818 0.5 0.0
S13 S-2 0.1885 0.25 0.8893 0.2 0.0
Se4 Se-2 0.4382 0.75 0.7371 0.8 0.0
S11 S-2 0.2131 0.75 0.7128 1 0.0
S9 S-2 0.3262 0.25 0.567 0.2 0.0
Se5 Se-2 0.1885 0.25 0.8893 0.8 0.0
Pb3 Pb+2 0.321 0.25 0.406 0.5 0.0
Bi7 Bi+3 0.4377 0.75 0.5818 0.5 0.0
S1 S-2 0.0016 0.25 0.9121 1 0.0
Pb1 Pb+2 0.0909 0.25 0.054 0.5 0.0
S7 S-2 0.4439 0.75 0.4106 1 0.0
Bi9 Bi+3 0.3134 0.25 0.8122 1 0.0
Se3 Se-2 0.3262 0.25 0.567 0.8 0.0
Se2 Se-2 0.2167 0.75 0.3969 0.8 0.0
S6 S-2 0.2167 0.75 0.3969 0.2 0.0
S10 S-2 0.0399 0.25 0.6919 1 0.0
Bi8 Bi+3 0.1071 0.75 0.814 0.5 0.0
S8 S-2 0.0728 0.75 0.5245 1 0.0
S3 S-2 0.4572 0.75 0.0863 1 0.0
Bi2 Bi+3 0.2133 0.75 0.2238 1 0.0
Bi1 Bi+3 0.0909 0.25 0.054 0.5 0.0
Pb5 Pb+2 0.1071 0.75 0.814 0.5 0.0
Pb2 Pb+2 0.3268 0.25 0.0441 1 0.0
S4 S-2 0.1106 0.25 0.2187 0.2 0.0
S5 S-2 0.3381 0.25 0.2253 1 0.0
S2 S-2 0.2113 0.75 0.0709 1 0.0
Bi5 Bi+3 0.321 0.25 0.406 0.5 0.0
S12 S-2 0.4382 0.75 0.7371 0.2 0.0
